data_7008437
loop_
_publ_author_name
'Lee, Wei-Ying'
'Liang, Lan-Chang'

_publ_section_title
;
 Organoaluminium complexes incorporating an amido phosphine chelate
 with a pendant amine arm.
;
_journal_issue 11
_journal_name_full 'Dalton transactions (Cambridge, England : 2003)'
_journal_page_first 1952
_journal_page_last 1956
_journal_paper_doi 10.1039/b502873f
_journal_year 2005
_chemical_formula_moiety 'C24 H30 Al1 N2 P1'
_chemical_formula_sum 'C24 H30 Al N2 P'
_chemical_formula_weight 404.45
_chemical_name_systematic
;
?
;
_space_group_IT_number 2
_symmetry_cell_setting triclinic
_symmetry_space_group_name_Hall '-P 1'
_symmetry_space_group_name_H-M 'P -1'
_atom_sites_solution_hydrogens geom
_atom_sites_solution_primary direct
_atom_sites_solution_secondary difmap
_audit_creation_method SHELXL-97
_cell_angle_alpha 80.2789(9)
_cell_angle_beta 74.9271(9)
_cell_angle_gamma 65.7727(9)
_cell_formula_units_Z 2
_cell_length_a 9.9523(2)
_cell_length_b 11.1101(3)
_cell_length_c 11.7142(3)
_cell_measurement_reflns_used 8058
_cell_measurement_temperature 293(2)
_cell_measurement_theta_max 25.028
_cell_measurement_theta_min 2.037
_cell_volume 1137.69(5)
_computing_cell_refinement 'HKL Scalepack (Otwinowski & Minor 1997)'
_computing_data_collection 'Collect (Nonius BV, 1997-2000)'
_computing_data_reduction 'HKL Denzo and Scalepack (Otwinowski & Minor 19'
_computing_molecular_graphics 'Ortep-3 for Windows (Farrugia, 1997)'
_computing_publication_material 'WinGX publication routines (Farrugia, 1999)'
_computing_structure_refinement 'SHELXL-97 (Sheldrick, 1997)'
_computing_structure_solution 'SHELXS-97 (Sheldrick, 1997)'
_diffrn_ambient_temperature 293(2)
_diffrn_detector_area_resol_mean 9
_diffrn_measured_fraction_theta_full 0.996
_diffrn_measured_fraction_theta_max 0.996
_diffrn_measurement_device_type KappaCCD
_diffrn_measurement_method 'CCD rotation images, thick slices'
_diffrn_radiation_monochromator graphite
_diffrn_radiation_source 'fine-focus sealed tube'
_diffrn_radiation_type MoK\a
_diffrn_radiation_wavelength 0.71073
_diffrn_reflns_av_R_equivalents 0.0497
_diffrn_reflns_av_sigmaI/netI 0.0614
_diffrn_reflns_limit_h_max 11
_diffrn_reflns_limit_h_min -11
_diffrn_reflns_limit_k_max 12
_diffrn_reflns_limit_k_min -13
_diffrn_reflns_limit_l_max 11
_diffrn_reflns_limit_l_min -13
_diffrn_reflns_number 11107
_diffrn_reflns_theta_full 25.02
_diffrn_reflns_theta_max 25.02
_diffrn_reflns_theta_min 2.30
_exptl_absorpt_coefficient_mu 0.171
_exptl_absorpt_correction_T_max 0.9941
_exptl_absorpt_correction_T_min 0.9322
_exptl_absorpt_correction_type multi-scan
_exptl_absorpt_process_details
;
?
;
_exptl_crystal_colour colorless
_exptl_crystal_density_diffrn 1.181
_exptl_crystal_density_method 'not measured'
_exptl_crystal_description prism
_exptl_crystal_F_000 432
_exptl_crystal_size_max 0.26
_exptl_crystal_size_mid 0.2
_exptl_crystal_size_min 0.18
_refine_diff_density_max 0.302
_refine_diff_density_min -0.296
_refine_diff_density_rms 0.094
_refine_ls_extinction_coef 0.038(5)
_refine_ls_extinction_expression Fc^*^=kFc[1+0.001xFc^2^\l^3^/sin(2\q)]^-1/4^
_refine_ls_extinction_method SHELXL
_refine_ls_goodness_of_fit_ref 1.054
_refine_ls_hydrogen_treatment constr
_refine_ls_matrix_type full
_refine_ls_number_parameters 254
_refine_ls_number_reflns 3992
_refine_ls_number_restraints 0
_refine_ls_restrained_S_all 1.054
_refine_ls_R_factor_all 0.0848
_refine_ls_R_factor_gt 0.0501
_refine_ls_shift/su_max 0.000
_refine_ls_shift/su_mean 0.000
_refine_ls_structure_factor_coef Fsqd
_refine_ls_weighting_details 'calc w=1/[\s^2^(Fo^2^)+(0.0900P)^2^+0.0227P] where P=(Fo^2^+2Fc^2^)/3'
_refine_ls_weighting_scheme calc
_refine_ls_wR_factor_gt 0.1309
_refine_ls_wR_factor_ref 0.1589
_reflns_number_gt 2773
_reflns_number_total 3992
_reflns_threshold_expression >2sigma(I)
_cod_data_source_file b502873f.txt
_cod_data_source_block 3211
_cod_original_cell_volume 1137.63(5)
_cod_database_code 7008437

loop_
_symmetry_equiv_pos_as_xyz
'x, y, z'
'-x, -y, -z'

loop_
_atom_site_label
_atom_site_type_symbol
_atom_site_fract_x
_atom_site_fract_y
_atom_site_fract_z
_atom_site_U_iso_or_equiv
_atom_site_adp_type
_atom_site_occupancy
_atom_site_symmetry_multiplicity
_atom_site_calc_flag
_atom_site_refinement_flags
_atom_site_disorder_assembly
_atom_site_disorder_group
P1 P 0.89392(7) 0.33171(6) 0.73496(6) 0.0418(3) Uani 1 1 d . . .
Al1 Al 0.86157(9) 0.58417(8) 0.76323(7) 0.0463(3) Uani 1 1 d . . .
N1 N 0.7904(3) 0.7633(2) 0.8465(2) 0.0577(7) Uani 1 1 d . . .
N2 N 0.7415(2) 0.5384(2) 0.90461(19) 0.0456(6) Uani 1 1 d . . .
C1 C 0.7699(4) 0.6561(3) 0.6229(3) 0.0736(10) Uani 1 1 d . . .
H1A H 0.6630 0.6791 0.6464 0.110 Uiso 1 1 calc R . .
H1B H 0.8126 0.5906 0.5657 0.110 Uiso 1 1 calc R . .
H1C H 0.7897 0.7335 0.5884 0.110 Uiso 1 1 calc R . .
C2 C 1.0803(3) 0.5276(3) 0.7464(3) 0.0604(8) Uani 1 1 d . . .
H2A H 1.1061 0.4954 0.8223 0.091 Uiso 1 1 calc R . .
H2B H 1.1090 0.6014 0.7158 0.091 Uiso 1 1 calc R . .
H2C H 1.1326 0.4584 0.6927 0.091 Uiso 1 1 calc R . .
C3 C 0.7886(5) 0.8815(3) 0.7667(4) 0.0900(12) Uani 1 1 d . . .
H3A H 0.8901 0.8713 0.7285 0.135 Uiso 1 1 calc R . .
H3B H 0.7421 0.9583 0.8117 0.135 Uiso 1 1 calc R . .
H3C H 0.7324 0.8918 0.7078 0.135 Uiso 1 1 calc R . .
C4 C 0.8796(4) 0.7473(4) 0.9360(3) 0.0760(10) Uani 1 1 d . . .
H4A H 0.8814 0.6704 0.9883 0.114 Uiso 1 1 calc R . .
H4B H 0.8342 0.8241 0.9809 0.114 Uiso 1 1 calc R . .
H4C H 0.9808 0.7369 0.8965 0.114 Uiso 1 1 calc R . .
C5 C 0.6352(3) 0.7770(3) 0.9063(3) 0.0650(9) Uani 1 1 d . . .
H5A H 0.5912 0.8493 0.9565 0.078 Uiso 1 1 d R . .
H5B H 0.5769 0.7945 0.8473 0.078 Uiso 1 1 d R . .
C6 C 0.6391(3) 0.6492(3) 0.9773(3) 0.0561(8) Uani 1 1 d . . .
H6A H 0.5409 0.6455 0.9983 0.067 Uiso 1 1 d R . .
H6B H 0.6747 0.6412 1.0480 0.067 Uiso 1 1 d R . .
C7 C 0.7545(3) 0.4144(2) 0.9587(2) 0.0416(6) Uani 1 1 d . . .
C8 C 0.6898(3) 0.3927(3) 1.0787(3) 0.0524(7) Uani 1 1 d . . .
H8 H 0.6303 0.4673 1.1256 0.063 Uiso 1 1 d R . .
C9 C 0.7099(3) 0.2678(3) 1.1304(3) 0.0602(8) Uani 1 1 d . . .
H9 H 0.6650 0.2560 1.2124 0.072 Uiso 1 1 d R . .
C10 C 0.7934(3) 0.1566(3) 1.0665(3) 0.0597(8) Uani 1 1 d . . .
H10 H 0.8120 0.0684 1.1020 0.072 Uiso 1 1 d R . .
C11 C 0.8538(3) 0.1747(3) 0.9475(3) 0.0533(7) Uani 1 1 d . . .
H11 H 0.9093 0.0979 0.9027 0.064 Uiso 1 1 d R . .
C12 C 0.8347(3) 0.3003(2) 0.8925(2) 0.0418(6) Uani 1 1 d . . .
C13 C 0.7495(3) 0.3188(2) 0.6735(2) 0.0445(7) Uani 1 1 d . . .
C14 C 0.6327(3) 0.2849(3) 0.7413(3) 0.0598(8) Uani 1 1 d . . .
H14 H 0.6295 0.2613 0.8244 0.072 Uiso 1 1 d R . .
C15 C 0.5217(3) 0.2844(3) 0.6903(3) 0.0727(10) Uani 1 1 d . . .
H15 H 0.4396 0.2621 0.7377 0.087 Uiso 1 1 d R . .
C16 C 0.5273(4) 0.3161(3) 0.5718(3) 0.0689(10) Uani 1 1 d . . .
H16 H 0.4503 0.3164 0.5365 0.083 Uiso 1 1 d R . .
C17 C 0.6441(4) 0.3478(3) 0.5025(3) 0.0673(9) Uani 1 1 d . . .
H17 H 0.6492 0.3679 0.4188 0.081 Uiso 1 1 d R . .
C18 C 0.7538(4) 0.3508(3) 0.5526(3) 0.0565(8) Uani 1 1 d . . .
H18 H 0.8352 0.3737 0.5045 0.068 Uiso 1 1 d R . .
C19 C 1.0608(3) 0.1844(2) 0.6877(2) 0.0438(6) Uani 1 1 d . . .
C20 C 1.0623(4) 0.0902(3) 0.6236(3) 0.0673(9) Uani 1 1 d . . .
H20 H 0.9689 0.0969 0.6089 0.081 Uiso 1 1 d R . .
C21 C 1.1941(4) -0.0139(3) 0.5836(3) 0.0828(11) Uani 1 1 d . . .
H21 H 1.1919 -0.0763 0.5372 0.099 Uiso 1 1 d R . .
C22 C 1.3265(4) -0.0269(3) 0.6068(3) 0.0700(10) Uani 1 1 d . . .
H22 H 1.4176 -0.0995 0.5774 0.084 Uiso 1 1 d R . .
C23 C 1.3283(3) 0.0627(3) 0.6715(3) 0.0695(9) Uani 1 1 d . . .
H23 H 1.4200 0.0538 0.6910 0.083 Uiso 1 1 d R . .
C24 C 1.1960(3) 0.1690(3) 0.7116(3) 0.0600(8) Uani 1 1 d . . .
H24 H 1.1982 0.2331 0.7560 0.072 Uiso 1 1 d R . .

loop_
_atom_site_aniso_label
_atom_site_aniso_U_11
_atom_site_aniso_U_22
_atom_site_aniso_U_33
_atom_site_aniso_U_23
_atom_site_aniso_U_13
_atom_site_aniso_U_12
P1 0.0403(4) 0.0438(4) 0.0436(5) -0.0039(3) -0.0094(3) -0.0177(3)
Al1 0.0462(5) 0.0508(5) 0.0460(5) 0.0030(4) -0.0151(4) -0.0220(4)
N1 0.0619(16) 0.0526(14) 0.0670(17) -0.0015(11) -0.0202(13) -0.0275(12)
N2 0.0431(13) 0.0448(12) 0.0496(14) -0.0073(10) -0.0081(11) -0.0172(10)
C1 0.097(3) 0.0601(19) 0.073(2) 0.0081(15) -0.044(2) -0.0286(18)
C2 0.0529(18) 0.0714(19) 0.062(2) -0.0013(15) -0.0096(15) -0.0323(15)
C3 0.118(3) 0.058(2) 0.102(3) 0.0057(18) -0.025(3) -0.045(2)
C4 0.076(2) 0.092(2) 0.080(3) -0.0230(19) -0.024(2) -0.041(2)
C5 0.058(2) 0.0494(17) 0.085(2) -0.0160(16) -0.0145(18) -0.0141(15)
C6 0.0463(17) 0.0590(17) 0.0597(19) -0.0163(14) -0.0013(14) -0.0184(14)
C7 0.0357(14) 0.0531(16) 0.0407(16) -0.0033(12) -0.0105(12) -0.0203(12)
C8 0.0490(17) 0.0662(18) 0.0452(18) -0.0051(13) -0.0064(13) -0.0269(14)
C9 0.0583(19) 0.085(2) 0.0425(18) 0.0068(16) -0.0096(15) -0.0381(17)
C10 0.060(2) 0.0653(19) 0.058(2) 0.0155(15) -0.0177(16) -0.0327(16)
C11 0.0534(18) 0.0503(16) 0.057(2) 0.0007(13) -0.0173(15) -0.0192(14)
C12 0.0382(14) 0.0469(15) 0.0428(16) 0.0021(11) -0.0119(12) -0.0189(11)
C13 0.0422(16) 0.0429(14) 0.0489(17) -0.0101(11) -0.0135(13) -0.0120(12)
C14 0.0490(18) 0.079(2) 0.0561(19) -0.0163(15) -0.0060(15) -0.0275(15)
C15 0.0475(19) 0.098(2) 0.082(3) -0.034(2) -0.0071(17) -0.0311(17)
C16 0.052(2) 0.069(2) 0.089(3) -0.0299(18) -0.0320(19) -0.0061(16)
C17 0.082(2) 0.0586(19) 0.063(2) -0.0072(15) -0.0370(19) -0.0138(17)
C18 0.067(2) 0.0526(17) 0.056(2) -0.0006(13) -0.0212(16) -0.0256(14)
C19 0.0450(16) 0.0427(14) 0.0428(16) -0.0002(11) -0.0085(12) -0.0174(12)
C20 0.057(2) 0.0561(18) 0.087(3) -0.0188(16) -0.0255(18) -0.0094(15)
C21 0.079(3) 0.060(2) 0.099(3) -0.0309(19) -0.027(2) -0.0016(18)
C22 0.057(2) 0.0552(19) 0.074(2) -0.0077(16) -0.0022(17) -0.0047(15)
C23 0.0417(18) 0.064(2) 0.097(3) -0.0019(18) -0.0148(17) -0.0159(15)
C24 0.0504(18) 0.0589(18) 0.072(2) -0.0087(15) -0.0125(16) -0.0213(15)

loop_
_atom_type_symbol
_atom_type_description
_atom_type_scat_dispersion_real
_atom_type_scat_dispersion_imag
_atom_type_scat_source
C C 0.0033 0.0016 'International Tables Vol C Tables 4.2.6.8 and 6.1.1.4'
H H 0.0000 0.0000 'International Tables Vol C Tables 4.2.6.8 and 6.1.1.4'
Al Al 0.0645 0.0514 'International Tables Vol C Tables 4.2.6.8 and 6.1.1.4'
N N 0.0061 0.0033 'International Tables Vol C Tables 4.2.6.8 and 6.1.1.4'
P P 0.1023 0.0942 'International Tables Vol C Tables 4.2.6.8 and 6.1.1.4'

loop_
_geom_angle_atom_site_label_1
_geom_angle_atom_site_label_2
_geom_angle_atom_site_label_3
_geom_angle
_geom_angle_site_symmetry_1
_geom_angle_site_symmetry_3
_geom_angle_publ_flag
C12 P1 C19 105.25(12) . . ?
C12 P1 C13 103.54(13) . . ?
C19 P1 C13 103.45(12) . . ?
C12 P1 Al1 91.84(8) . . ?
C19 P1 Al1 131.60(9) . . ?
C13 P1 Al1 116.20(8) . . ?
N2 Al1 C2 120.80(12) . . ?
N2 Al1 C1 117.89(14) . . ?
C2 Al1 C1 120.08(15) . . ?
N2 Al1 N1 83.11(9) . . ?
C2 Al1 N1 98.30(12) . . ?
C1 Al1 N1 99.47(12) . . ?
N2 Al1 P1 75.77(7) . . ?
C2 Al1 P1 91.43(10) . . ?
C1 Al1 P1 91.69(10) . . ?
N1 Al1 P1 158.84(8) . . ?
C3 N1 C5 110.4(3) . . ?
C3 N1 C4 108.9(3) . . ?
C5 N1 C4 110.0(3) . . ?
C3 N1 Al1 116.1(2) . . ?
C5 N1 Al1 99.40(16) . . ?
C4 N1 Al1 111.67(18) . . ?
C7 N2 C6 114.8(2) . . ?
C7 N2 Al1 129.20(17) . . ?
C6 N2 Al1 114.97(17) . . ?
Al1 C1 H1A 109.5 . . ?
Al1 C1 H1B 109.5 . . ?
H1A C1 H1B 109.5 . . ?
Al1 C1 H1C 109.5 . . ?
H1A C1 H1C 109.5 . . ?
H1B C1 H1C 109.5 . . ?
Al1 C2 H2A 109.5 . . ?
Al1 C2 H2B 109.5 . . ?
H2A C2 H2B 109.5 . . ?
Al1 C2 H2C 109.5 . . ?
H2A C2 H2C 109.5 . . ?
H2B C2 H2C 109.5 . . ?
N1 C3 H3A 109.5 . . ?
N1 C3 H3B 109.5 . . ?
H3A C3 H3B 109.5 . . ?
N1 C3 H3C 109.5 . . ?
H3A C3 H3C 109.5 . . ?
H3B C3 H3C 109.5 . . ?
N1 C4 H4A 109.5 . . ?
N1 C4 H4B 109.5 . . ?
H4A C4 H4B 109.5 . . ?
N1 C4 H4C 109.5 . . ?
H4A C4 H4C 109.5 . . ?
H4B C4 H4C 109.5 . . ?
N1 C5 C6 109.3(2) . . ?
N1 C5 H5A 109.3 . . ?
C6 C5 H5A 110.9 . . ?
N1 C5 H5B 108.9 . . ?
C6 C5 H5B 108.9 . . ?
H5A C5 H5B 109.5 . . ?
N2 C6 C5 108.7(2) . . ?
N2 C6 H6A 108.3 . . ?
C5 C6 H6A 111.0 . . ?
N2 C6 H6B 109.4 . . ?
C5 C6 H6B 109.9 . . ?
H6A C6 H6B 109.4 . . ?
N2 C7 C8 123.6(2) . . ?
N2 C7 C12 120.1(2) . . ?
C8 C7 C12 116.3(2) . . ?
C9 C8 C7 121.9(3) . . ?
C9 C8 H8 119.0 . . ?
C7 C8 H8 119.1 . . ?
C8 C9 C10 121.4(3) . . ?
C8 C9 H9 120.0 . . ?
C10 C9 H9 118.5 . . ?
C11 C10 C9 118.2(3) . . ?
C11 C10 H10 119.3 . . ?
C9 C10 H10 122.5 . . ?
C10 C11 C12 121.6(3) . . ?
C10 C11 H11 118.2 . . ?
C12 C11 H11 120.2 . . ?
C11 C12 C7 120.5(2) . . ?
C11 C12 P1 123.6(2) . . ?
C7 C12 P1 115.72(19) . . ?
C14 C13 C18 118.2(3) . . ?
C14 C13 P1 123.5(2) . . ?
C18 C13 P1 118.3(2) . . ?
C13 C14 C15 120.7(3) . . ?
C13 C14 H14 118.9 . . ?
C15 C14 H14 120.4 . . ?
C16 C15 C14 120.5(3) . . ?
C16 C15 H15 118.9 . . ?
C14 C15 H15 120.6 . . ?
C15 C16 C17 119.8(3) . . ?
C15 C16 H16 120.6 . . ?
C17 C16 H16 119.6 . . ?
C16 C17 C18 120.2(3) . . ?
C16 C17 H17 119.6 . . ?
C18 C17 H17 120.2 . . ?
C17 C18 C13 120.7(3) . . ?
C17 C18 H18 120.5 . . ?
C13 C18 H18 118.9 . . ?
C20 C19 C24 117.4(3) . . ?
C20 C19 P1 123.9(2) . . ?
C24 C19 P1 118.5(2) . . ?
C21 C20 C19 121.2(3) . . ?
C21 C20 H20 120.0 . . ?
C19 C20 H20 118.8 . . ?
C22 C21 C20 120.6(3) . . ?
C22 C21 H21 120.2 . . ?
C20 C21 H21 119.1 . . ?
C23 C22 C21 119.6(3) . . ?
C23 C22 H22 120.8 . . ?
C21 C22 H22 119.6 . . ?
C22 C23 C24 120.2(3) . . ?
C22 C23 H23 120.9 . . ?
C24 C23 H23 118.8 . . ?
C19 C24 C23 120.9(3) . . ?
C19 C24 H24 119.2 . . ?
C23 C24 H24 119.9 . . ?

loop_
_geom_bond_atom_site_label_1
_geom_bond_atom_site_label_2
_geom_bond_distance
_geom_bond_site_symmetry_2
_geom_bond_publ_flag
P1 C12 1.806(3) . ?
P1 C19 1.827(3) . ?
P1 C13 1.829(3) . ?
P1 Al1 2.7564(10) . ?
Al1 N2 1.901(2) . ?
Al1 C2 1.967(3) . ?
Al1 C1 1.978(3) . ?
Al1 N1 2.134(2) . ?
N1 C3 1.475(4) . ?
N1 C5 1.476(4) . ?
N1 C4 1.486(4) . ?
N2 C7 1.384(3) . ?
N2 C6 1.467(3) . ?
C1 H1A 0.9600 . ?
C1 H1B 0.9600 . ?
C1 H1C 0.9600 . ?
C2 H2A 0.9600 . ?
C2 H2B 0.9600 . ?
C2 H2C 0.9600 . ?
C3 H3A 0.9600 . ?
C3 H3B 0.9600 . ?
C3 H3C 0.9600 . ?
C4 H4A 0.9600 . ?
C4 H4B 0.9600 . ?
C4 H4C 0.9600 . ?
C5 C6 1.510(4) . ?
C5 H5A 0.9591 . ?
C5 H5B 0.9605 . ?
C6 H6A 0.9601 . ?
C6 H6B 0.9598 . ?
C7 C8 1.410(4) . ?
C7 C12 1.423(4) . ?
C8 C9 1.373(4) . ?
C8 H8 0.9598 . ?
C9 C10 1.386(4) . ?
C9 H9 0.9601 . ?
C10 C11 1.383(4) . ?
C10 H10 0.9597 . ?
C11 C12 1.393(4) . ?
C11 H11 0.9603 . ?
C13 C14 1.379(4) . ?
C13 C18 1.394(4) . ?
C14 C15 1.387(4) . ?
C14 H14 0.9601 . ?
C15 C16 1.366(5) . ?
C15 H15 0.9597 . ?
C16 C17 1.373(5) . ?
C16 H16 0.9594 . ?
C17 C18 1.381(4) . ?
C17 H17 0.9608 . ?
C18 H18 0.9601 . ?
C19 C20 1.380(4) . ?
C19 C24 1.381(4) . ?
C20 C21 1.377(4) . ?
C20 H20 0.9598 . ?
C21 C22 1.360(5) . ?
C21 H21 0.9605 . ?
C22 C23 1.358(5) . ?
C22 H22 0.9604 . ?
C23 C24 1.393(4) . ?
C23 H23 0.9599 . ?
C24 H24 0.9603 . ?
